data_4515666
loop_
_publ_author_name
'Hou, Yujiao'
'An, Haiyan'
'Zhang, Yumeng'
'Hu, Tao'
'Yang, Wei'
'Chang, Shenzhen'

_publ_section_title
;
 Rapid Destruction of Two Types of Chemical Warfare Agent Simulants by
 Hybrid Polyoxomolybdates Modified by Carboxylic Acid Ligands
;
_journal_issue 7
_journal_name_full 'ACS Catalysis'
_journal_page_first 6062
_journal_paper_doi 10.1021/acscatal.8b00972
_journal_volume 8
_journal_year 2018
_chemical_formula_sum 'C17 H40 As K2 Mo6 N O41 Zn'
_chemical_formula_weight 1708.65
_space_group_IT_number 2
_space_group_name_Hall '-P 1'
_space_group_name_H-M_alt 'P -1'
_symmetry_cell_setting triclinic
_symmetry_space_group_name_H-M 'P -1'
_atom_sites_solution_hydrogens geom
_atom_sites_solution_primary direct
_atom_sites_solution_secondary difmap
_audit_creation_method SHELXL-97
_cell_angle_alpha 76.4430(10)
_cell_angle_beta 74.0620(10)
_cell_angle_gamma 76.2250(10)
_cell_formula_units_Z 2
_cell_length_a 12.1425(2)
_cell_length_b 12.5739(2)
_cell_length_c 17.2226(3)
_cell_measurement_reflns_used 21293
_cell_measurement_temperature 293(2)
_cell_measurement_theta_max 25.00
_cell_measurement_theta_min 1.92
_cell_volume 2415.16(7)
_computing_structure_refinement 'SHELXL-97 (Sheldrick, 1997)'
_computing_structure_solution 'SHELXS-97 (Sheldrick, 1990)'
_diffrn_ambient_temperature 293(2)
_diffrn_detector_area_resol_mean 0.01
_diffrn_measured_fraction_theta_full 0.995
_diffrn_measured_fraction_theta_max 0.995
_diffrn_measurement_device_type 'Bruker Smart Apex CCD'
_diffrn_measurement_method \w-2\q
_diffrn_radiation_monochromator graphite
_diffrn_radiation_source 'fine-focus sealed tube'
_diffrn_radiation_type MoK\a
_diffrn_radiation_wavelength 0.71073
_diffrn_reflns_av_R_equivalents 0.0343
_diffrn_reflns_av_sigmaI/netI 0.0461
_diffrn_reflns_limit_h_max 14
_diffrn_reflns_limit_h_min -13
_diffrn_reflns_limit_k_max 14
_diffrn_reflns_limit_k_min -14
_diffrn_reflns_limit_l_max 20
_diffrn_reflns_limit_l_min -20
_diffrn_reflns_number 21293
_diffrn_reflns_theta_full 25.00
_diffrn_reflns_theta_max 25.00
_diffrn_reflns_theta_min 1.92
_diffrn_standards_decay_% none
_diffrn_standards_interval_count 0
_diffrn_standards_interval_time 0
_diffrn_standards_number 0
_exptl_absorpt_coefficient_mu 2.961
_exptl_absorpt_correction_T_max 0.537
_exptl_absorpt_correction_T_min 0.527
_exptl_absorpt_correction_type empirical
_exptl_absorpt_process_details 'ABSCOR by T.Higashi 8 March, 1995'
_exptl_crystal_colour colorless
_exptl_crystal_density_diffrn 2.350
_exptl_crystal_density_method 'not measured'
_exptl_crystal_description block
_exptl_crystal_F_000 1659
_exptl_crystal_size_max 0.22
_exptl_crystal_size_mid 0.18
_exptl_crystal_size_min 0.17
_refine_diff_density_max 1.779
_refine_diff_density_min -1.638
_refine_diff_density_rms 0.177
_refine_ls_extinction_method none
_refine_ls_goodness_of_fit_ref 1.054
_refine_ls_hydrogen_treatment mixed
_refine_ls_matrix_type full
_refine_ls_number_parameters 653
_refine_ls_number_reflns 8459
_refine_ls_number_restraints 271
_refine_ls_restrained_S_all 1.070
_refine_ls_R_factor_all 0.0530
_refine_ls_R_factor_gt 0.0430
_refine_ls_shift/su_max 0.000
_refine_ls_shift/su_mean 0.000
_refine_ls_structure_factor_coef Fsqd
_refine_ls_weighting_details 'calc w=1/[\s^2^(Fo^2^)+(0.0603P)^2^+15.9368P] where P=(Fo^2^+2Fc^2^)/3'
_refine_ls_weighting_scheme calc
_refine_ls_wR_factor_gt 0.1191
_refine_ls_wR_factor_ref 0.1266
_reflns_number_gt 7042
_reflns_number_total 8459
_reflns_threshold_expression >2sigma(I)
_cod_data_source_file cs8b00972_si_002.cif
_cod_data_source_block 3
_cod_depositor_comments
;
The following automatic conversions were performed:

data item '_symmetry_cell_setting' value 'Triclinic' was changed to
'triclinic' in accordance with the
/home/data/users/saulius/crontab/automatic-downloads/current/ACS/lib/dictionaries/cif_core.dic
dictionary named 'cif_core.dic' version 2.4.2 last updated on
2011-04-26.

Automatic conversion script
Id: cif_fix_values 6909 2019-04-08 15:41:33Z antanas 
;
_cod_original_sg_symbol_H-M P-1
_cod_database_code 4515666

loop_
_symmetry_equiv_pos_as_xyz
'x, y, z'
'-x, -y, -z'

loop_
_atom_site_label
_atom_site_type_symbol
_atom_site_fract_x
_atom_site_fract_y
_atom_site_fract_z
_atom_site_U_iso_or_equiv
_atom_site_adp_type
_atom_site_occupancy
_atom_site_symmetry_multiplicity
_atom_site_calc_flag
_atom_site_refinement_flags
Mo6 Mo 0.06354(6) 0.44648(5) 0.27817(4) 0.02228(16) Uani 1 1 d .
Mo5 Mo 0.57144(5) 0.64485(5) 0.13496(4) 0.01788(15) Uani 1 1 d .
Mo4 Mo 0.54559(5) 0.44451(5) 0.29571(4) 0.02045(16) Uani 1 1 d .
Mo3 Mo 0.08670(5) 0.67448(5) 0.11151(4) 0.01843(15) Uani 1 1 d .
Mo2 Mo 0.28408(5) 0.33304(5) 0.36516(4) 0.01920(16) Uani 1 1 d .
Mo1 Mo 0.33259(5) 0.76455(5) 0.03649(4) 0.01943(16) Uani 1 1 d .
As1 As 0.28482(6) 0.60506(5) 0.24060(4) 0.01678(17) Uani 1 1 d .
Zn1 Zn 0.77390(8) 0.82058(7) 0.14168(6) 0.0279(2) Uani 1 1 d .
K1 K 0.3836(2) 0.43071(19) 0.10339(14) 0.0547(6) Uani 1 1 d .
K2 K 0.7635(3) 0.3497(3) 0.10869(18) 0.0940(11) Uani 1 1 d .
O4W O 0.7979(5) 0.9146(5) 0.0235(3) 0.0377(14) Uani 1 1 d U
O3W O 0.6078(5) 0.9167(5) 0.1799(4) 0.0364(14) Uani 1 1 d U
O29 O 0.1030(5) 0.3793(5) 0.1969(3) 0.0367(14) Uani 1 1 d U
O2W O 0.8470(5) 0.9165(5) 0.1903(4) 0.0400(14) Uani 1 1 d U
O28 O 0.4961(4) 0.7400(4) 0.2443(3) 0.0231(11) Uani 1 1 d U
O1W O 0.7600(6) 0.6991(5) 0.2455(4) 0.0444(15) Uani 1 1 d U
O27 O -0.0802(5) 0.4352(5) 0.3189(4) 0.0407(15) Uani 1 1 d U
O26 O 0.4364(4) 0.5526(4) 0.2105(3) 0.0201(10) Uani 1 1 d U
O25 O -0.0519(4) 0.7387(4) 0.0963(3) 0.0250(11) Uani 1 1 d U
O24 O 0.6099(5) 0.5637(4) 0.0622(3) 0.0292(12) Uani 1 1 d U
O23 O 0.2362(4) 0.8749(4) 0.1308(3) 0.0265(12) Uani 1 1 d U
O22 O 0.2587(4) 0.6415(4) 0.1391(3) 0.0197(10) Uani 1 1 d U
O21 O 0.4813(5) 0.6021(4) 0.3542(3) 0.0272(12) Uani 1 1 d U
O20 O 0.2405(4) 0.4727(4) 0.2664(3) 0.0200(10) Uani 1 1 d U
O19 O 0.6791(4) 0.7262(4) 0.1042(3) 0.0243(11) Uani 1 1 d U
O18 O 0.3554(5) 0.8874(4) -0.0298(3) 0.0313(13) Uani 1 1 d U
O17 O 0.4458(4) 0.7472(4) 0.0986(3) 0.0221(11) Uani 1 1 d U
O16 O 0.5797(5) 0.3405(4) 0.2403(3) 0.0328(13) Uani 1 1 d U
O15 O 0.0685(4) 0.8115(4) 0.1845(3) 0.0240(11) Uani 1 1 d U
O14 O 0.1240(5) 0.5666(4) 0.0593(3) 0.0286(12) Uani 1 1 d U
O13 O 0.3999(4) 0.4138(4) 0.3626(3) 0.0228(11) Uani 1 1 d U
O12 O 0.4015(5) 0.6652(4) -0.0223(3) 0.0298(12) Uani 1 1 d U
O11 O 0.3604(5) 0.2510(4) 0.2952(3) 0.0312(13) Uani 1 1 d U
O10 O 0.1280(4) 0.3294(4) 0.3580(3) 0.0224(11) Uani 1 1 d U
O9 O 0.0456(4) 0.5961(4) 0.2193(3) 0.0220(11) Uani 1 1 d U
O8 O 0.1752(4) 0.7738(4) 0.0268(3) 0.0220(11) Uani 1 1 d U
O7 O 0.1811(4) 0.4692(4) 0.4385(3) 0.0257(12) Uani 1 1 d U
O6 O 0.6437(4) 0.5426(4) 0.2180(3) 0.0227(11) Uani 1 1 d U
O5 O 0.2805(5) 0.2437(4) 0.4584(3) 0.0292(12) Uani 1 1 d U
O4 O 0.6312(5) 0.3957(5) 0.3650(3) 0.0334(13) Uani 1 1 d U
O3 O 0.3462(6) 1.0216(5) 0.5290(4) 0.0478(16) Uani 1 1 d U
O2 O 0.0242(6) 1.1508(5) 0.4176(4) 0.0430(15) Uani 1 1 d U
O1 O 0.0331(4) 0.5527(4) 0.3804(3) 0.0258(11) Uani 1 1 d U
OW12 O 0.3412(11) 0.2265(9) 0.1028(8) 0.044(3) Uani 0.50 1 d PU
OW11 O 0.8819(13) 0.4872(12) 0.1209(8) 0.049(4) Uani 0.50 1 d PDU
OW10 O 0.891(3) 0.520(3) 0.083(2) 0.177(15) Uani 0.50 1 d PU
OW9 O 0.7259(9) 0.0536(8) 0.2997(6) 0.026(2) Uani 0.50 1 d PU
OW8 O 0.4421(6) -0.0020(6) 0.0825(4) 0.0539(18) Uani 1 1 d U
OW7 O 0.8258(7) 0.7012(7) 0.3800(5) 0.075(2) Uani 1 1 d U
OW6 O 0.8366(11) 0.2451(10) 0.2743(8) 0.047(3) Uani 0.50 1 d PU
OW5 O 0.9741(12) 0.0767(12) 0.0607(9) 0.062(4) Uani 0.50 1 d PU
OW4 O 0.5601(5) 0.1409(4) 0.2002(3) 0.0317(13) Uani 1 1 d U
OW3 O 0.8829(15) 0.6170(12) -0.0082(8) 0.039(4) Uani 0.50 1 d PDU
OW2 O 0.8642(8) 0.6561(7) -0.0308(5) 0.052(2) Uani 1 1 d U
OW1 O 1.0116(18) 0.7624(17) -0.1244(13) 0.098(6) Uiso 0.50 1 d P
C17 C 0.4762(6) 0.7031(6) 0.3218(4) 0.0221(16) Uani 1 1 d .
C16 C 0.1007(6) 0.5488(6) 0.4257(4) 0.0216(16) Uani 1 1 d .
C15 C 0.4415(7) 0.7884(6) 0.3766(4) 0.0234(16) Uani 1 1 d .
C14 C 0.1404(6) 0.8734(6) 0.1814(4) 0.0227(16) Uani 1 1 d .
C13 C 0.1626(7) 1.0372(6) 0.2300(5) 0.0307(18) Uani 1 1 d .
H13A H 0.2190 1.0508 0.1818 0.037 Uiso 1 1 calc R
C12 C 0.1068(7) 0.9472(6) 0.2439(4) 0.0235(16) Uani 1 1 d .
C11 C 0.3770(8) 0.9451(6) 0.4777(5) 0.0316(19) Uani 1 1 d .
C10 C 0.0830(7) 0.6461(7) 0.4683(5) 0.0302(18) Uani 1 1 d .
H10A H 0.0443 0.7120 0.4371 0.036 Uiso 1 1 calc R
H10B H 0.0315 0.6314 0.5220 0.036 Uiso 1 1 calc R
C9 C 0.4617(7) 0.7608(6) 0.4546(5) 0.0291(18) Uani 1 1 d .
H9A H 0.4975 0.6888 0.4734 0.035 Uiso 1 1 calc R
C8 C 0.3556(8) 0.9741(7) 0.3994(5) 0.039(2) Uani 1 1 d .
H8A H 0.3189 1.0458 0.3808 0.046 Uiso 1 1 calc R
C7 C 0.1349(7) 1.1064(6) 0.2871(5) 0.0327(19) Uani 1 1 d .
H7A H 0.1712 1.1673 0.2766 0.039 Uiso 1 1 calc R
C6 C 0.3895(7) 0.8954(7) 0.3500(5) 0.0334(19) Uani 1 1 d .
H6A H 0.3770 0.9150 0.2971 0.040 Uiso 1 1 calc R
C5 C 0.0243(8) 0.9276(6) 0.3167(5) 0.0325(19) Uani 1 1 d .
H5A H -0.0134 0.8677 0.3269 0.039 Uiso 1 1 calc R
C4 C 0.4290(8) 0.8395(7) 0.5052(5) 0.035(2) Uani 1 1 d .
H4A H 0.4425 0.8202 0.5578 0.042 Uiso 1 1 calc R
C3 C 0.0531(7) 1.0848(6) 0.3597(5) 0.0286(18) Uani 1 1 d .
C2 C 0.1908(8) 0.6702(8) 0.4785(6) 0.043(2) Uani 1 1 d .
H2A H 0.2409 0.6901 0.4248 0.051 Uiso 1 1 calc R
H2B H 0.1714 0.7332 0.5063 0.051 Uiso 1 1 calc R
C1 C -0.0027(8) 0.9946(7) 0.3739(5) 0.039(2) Uani 1 1 d .
H1A H -0.0583 0.9801 0.4224 0.047 Uiso 1 1 calc R
N1 N 0.2539(9) 0.5736(8) 0.5261(7) 0.074(3) Uani 1 1 d .
H1B H 0.3188 0.5903 0.5307 0.111 Uiso 1 1 calc R
H1C H 0.2722 0.5158 0.5005 0.111 Uiso 1 1 calc R
H1D H 0.2089 0.5565 0.5758 0.111 Uiso 1 1 calc R

loop_
_atom_site_aniso_label
_atom_site_aniso_U_11
_atom_site_aniso_U_22
_atom_site_aniso_U_33
_atom_site_aniso_U_23
_atom_site_aniso_U_13
_atom_site_aniso_U_12
Mo6 0.0263(4) 0.0220(3) 0.0226(3) -0.0027(3) -0.0077(3) -0.0113(3)
Mo5 0.0182(3) 0.0192(3) 0.0170(3) -0.0041(2) -0.0020(2) -0.0067(2)
Mo4 0.0211(3) 0.0190(3) 0.0216(3) -0.0008(2) -0.0072(3) -0.0047(2)
Mo3 0.0182(3) 0.0191(3) 0.0189(3) -0.0053(2) -0.0050(2) -0.0025(2)
Mo2 0.0236(3) 0.0147(3) 0.0189(3) -0.0029(2) -0.0033(3) -0.0047(2)
Mo1 0.0193(3) 0.0185(3) 0.0179(3) -0.0008(2) -0.0016(2) -0.0041(2)
As1 0.0189(4) 0.0158(3) 0.0164(3) -0.0044(3) -0.0029(3) -0.0046(3)
Zn1 0.0262(5) 0.0271(5) 0.0312(5) -0.0044(4) -0.0071(4) -0.0069(4)
K1 0.0605(15) 0.0569(13) 0.0453(12) -0.0325(11) -0.0051(11) 0.0061(11)
K2 0.0668(19) 0.158(3) 0.0591(17) -0.0422(19) -0.0073(14) -0.011(2)
O4W 0.036(3) 0.032(3) 0.037(3) 0.006(2) -0.007(2) -0.005(2)
O3W 0.032(3) 0.033(3) 0.041(3) -0.010(2) -0.003(2) -0.004(2)
O29 0.054(3) 0.032(3) 0.032(3) -0.010(2) -0.017(2) -0.011(2)
O2W 0.037(3) 0.043(3) 0.049(3) -0.020(2) -0.014(2) -0.008(2)
O28 0.025(3) 0.024(2) 0.021(2) -0.0048(19) -0.0025(19) -0.0087(19)
O1W 0.048(3) 0.052(3) 0.039(3) 0.008(3) -0.021(3) -0.025(3)
O27 0.030(3) 0.046(3) 0.049(3) 0.003(2) -0.013(2) -0.018(2)
O26 0.018(2) 0.019(2) 0.022(2) -0.0009(18) -0.0044(19) -0.0058(18)
O25 0.022(2) 0.028(2) 0.026(2) -0.004(2) -0.009(2) -0.004(2)
O24 0.032(3) 0.031(3) 0.027(2) -0.012(2) -0.005(2) -0.006(2)
O23 0.026(3) 0.023(2) 0.030(3) -0.010(2) 0.001(2) -0.006(2)
O22 0.020(2) 0.020(2) 0.018(2) -0.0028(18) -0.0033(18) -0.0044(18)
O21 0.039(3) 0.021(2) 0.023(2) -0.006(2) -0.004(2) -0.010(2)
O20 0.022(2) 0.019(2) 0.020(2) -0.0021(18) -0.0048(19) -0.0064(19)
O19 0.024(3) 0.029(2) 0.023(2) -0.004(2) -0.004(2) -0.012(2)
O18 0.027(3) 0.027(3) 0.032(3) 0.004(2) -0.002(2) -0.007(2)
O17 0.021(2) 0.022(2) 0.023(2) -0.0029(19) -0.0041(19) -0.0056(19)
O16 0.032(3) 0.028(3) 0.038(3) -0.010(2) -0.002(2) -0.006(2)
O15 0.021(2) 0.024(2) 0.030(2) -0.012(2) -0.003(2) -0.007(2)
O14 0.032(3) 0.029(2) 0.027(2) -0.010(2) -0.007(2) -0.005(2)
O13 0.022(2) 0.022(2) 0.023(2) -0.0016(19) -0.0054(19) -0.0050(19)
O12 0.025(3) 0.033(3) 0.031(3) -0.013(2) -0.002(2) -0.003(2)
O11 0.034(3) 0.026(2) 0.035(3) -0.014(2) -0.002(2) -0.006(2)
O10 0.027(3) 0.018(2) 0.023(2) -0.0023(19) -0.006(2) -0.0079(19)
O9 0.023(2) 0.023(2) 0.021(2) -0.0027(19) -0.0054(19) -0.0058(19)
O8 0.020(2) 0.024(2) 0.020(2) 0.0019(19) -0.0077(19) -0.0024(19)
O7 0.029(3) 0.024(2) 0.025(2) -0.009(2) -0.007(2) -0.001(2)
O6 0.016(2) 0.025(2) 0.025(2) 0.0003(19) -0.0043(19) -0.0070(19)
O5 0.034(3) 0.026(2) 0.027(2) 0.001(2) -0.007(2) -0.009(2)
O4 0.031(3) 0.036(3) 0.035(3) 0.003(2) -0.016(2) -0.009(2)
O3 0.068(4) 0.040(3) 0.038(3) -0.019(2) -0.008(3) -0.008(3)
O2 0.059(3) 0.038(3) 0.035(3) -0.018(2) 0.004(3) -0.019(3)
O1 0.025(3) 0.027(2) 0.025(2) -0.008(2) -0.004(2) -0.002(2)
OW12 0.044(5) 0.028(4) 0.051(5) -0.005(4) 0.010(4) -0.020(4)
OW11 0.045(5) 0.055(5) 0.050(5) -0.010(4) -0.017(4) -0.004(4)
OW10 0.177(15) 0.178(15) 0.180(15) -0.037(6) -0.041(6) -0.036(6)
OW9 0.033(4) 0.023(4) 0.018(4) -0.013(3) 0.002(3) 0.005(3)
OW8 0.056(4) 0.055(3) 0.060(3) -0.012(3) -0.013(3) -0.027(3)
OW7 0.073(4) 0.090(4) 0.059(4) -0.027(3) -0.030(3) 0.020(3)
OW6 0.041(5) 0.044(5) 0.061(5) -0.014(4) -0.023(4) 0.001(4)
OW5 0.041(5) 0.069(5) 0.060(5) 0.023(4) -0.014(4) -0.010(4)
OW4 0.042(3) 0.025(2) 0.026(2) -0.0220(19) -0.002(2) 0.006(2)
OW3 0.046(6) 0.041(6) 0.043(6) -0.019(4) -0.015(4) -0.014(4)
OW2 0.070(4) 0.056(4) 0.040(4) -0.029(3) -0.012(3) -0.010(3)
C17 0.018(4) 0.026(4) 0.023(4) -0.008(3) 0.000(3) -0.007(3)
C16 0.022(4) 0.026(4) 0.017(4) -0.005(3) 0.002(3) -0.012(3)
C15 0.027(4) 0.024(4) 0.021(4) -0.006(3) -0.003(3) -0.009(3)
C14 0.021(4) 0.020(4) 0.026(4) -0.005(3) -0.005(3) -0.002(3)
C13 0.028(4) 0.031(4) 0.031(4) -0.012(3) 0.006(3) -0.010(3)
C12 0.027(4) 0.020(4) 0.022(4) -0.005(3) -0.003(3) -0.005(3)
C11 0.047(5) 0.021(4) 0.025(4) -0.008(3) -0.004(4) -0.004(4)
C10 0.034(5) 0.030(4) 0.029(4) -0.010(3) -0.005(3) -0.006(3)
C9 0.040(5) 0.023(4) 0.022(4) -0.003(3) -0.005(3) -0.005(3)
C8 0.048(6) 0.022(4) 0.038(5) -0.004(4) -0.007(4) 0.003(4)
C7 0.033(5) 0.025(4) 0.041(5) -0.011(4) 0.001(4) -0.015(3)
C6 0.037(5) 0.032(4) 0.026(4) -0.005(3) -0.004(4) 0.000(4)
C5 0.045(5) 0.024(4) 0.030(4) -0.005(3) -0.003(4) -0.016(4)
C4 0.058(6) 0.028(4) 0.021(4) -0.005(3) -0.013(4) -0.007(4)
C3 0.040(5) 0.027(4) 0.023(4) -0.010(3) -0.008(3) -0.008(3)
C2 0.036(5) 0.046(5) 0.053(6) -0.021(5) -0.001(4) -0.020(4)
C1 0.054(6) 0.035(5) 0.028(4) -0.011(4) 0.011(4) -0.027(4)
N1 0.076(7) 0.069(6) 0.107(8) -0.028(6) -0.064(6) -0.010(5)

loop_
_atom_type_symbol
_atom_type_description
_atom_type_scat_dispersion_real
_atom_type_scat_dispersion_imag
_atom_type_scat_source
C C 0.0033 0.0016 'International Tables Vol C Tables 4.2.6.8 and 6.1.1.4'
H H 0.0000 0.0000 'International Tables Vol C Tables 4.2.6.8 and 6.1.1.4'
As As 0.0499 2.0058 'International Tables Vol C Tables 4.2.6.8 and 6.1.1.4'
K K 0.2009 0.2494 'International Tables Vol C Tables 4.2.6.8 and 6.1.1.4'
Mo Mo -1.6832 0.6857 'International Tables Vol C Tables 4.2.6.8 and 6.1.1.4'
N N 0.0061 0.0033 'International Tables Vol C Tables 4.2.6.8 and 6.1.1.4'
O O 0.0106 0.0060 'International Tables Vol C Tables 4.2.6.8 and 6.1.1.4'
Zn Zn 0.2839 1.4301 'International Tables Vol C Tables 4.2.6.8 and 6.1.1.4'

loop_
_geom_angle_atom_site_label_1
_geom_angle_atom_site_label_2
_geom_angle_atom_site_label_3
_geom_angle
_geom_angle_site_symmetry_3
O29 Mo6 O27 103.7(3) .
O29 Mo6 O9 98.5(2) .
O27 Mo6 O9 100.3(2) .
O29 Mo6 O10 99.4(2) .
O27 Mo6 O10 97.0(2) .
O9 Mo6 O10 151.4(2) .
O29 Mo6 O20 94.3(2) .
O27 Mo6 O20 161.1(2) .
O9 Mo6 O20 82.47(19) .
O10 Mo6 O20 74.11(19) .
O29 Mo6 O1 171.4(2) .
O27 Mo6 O1 84.4(2) .
O9 Mo6 O1 76.74(19) .
O10 Mo6 O1 82.41(19) .
O20 Mo6 O1 78.01(17) .
O29 Mo6 Mo2 100.0(2) .
O27 Mo6 Mo2 127.0(2) .
O9 Mo6 Mo2 122.18(15) .
O10 Mo6 Mo2 32.14(14) .
O20 Mo6 Mo2 42.00(12) .
O1 Mo6 Mo2 77.00(13) .
O24 Mo5 O19 103.0(2) .
O24 Mo5 O17 99.1(2) .
O19 Mo5 O17 101.0(2) .
O24 Mo5 O6 98.9(2) .
O19 Mo5 O6 93.8(2) .
O17 Mo5 O6 153.4(2) .
O24 Mo5 O26 92.8(2) .
O19 Mo5 O26 162.2(2) .
O17 Mo5 O26 84.26(19) .
O6 Mo5 O26 75.47(19) .
O24 Mo5 O28 171.1(2) .
O19 Mo5 O28 85.9(2) .
O17 Mo5 O28 79.53(19) .
O6 Mo5 O28 79.63(19) .
O26 Mo5 O28 78.34(17) .
O24 Mo5 Mo4 97.34(18) .
O19 Mo5 Mo4 125.24(17) .
O17 Mo5 Mo4 125.21(14) .
O6 Mo5 Mo4 32.51(14) .
O26 Mo5 Mo4 42.96(13) .
O28 Mo5 Mo4 76.69(12) .
O16 Mo4 O4 103.0(3) .
O16 Mo4 O13 98.7(2) .
O4 Mo4 O13 100.5(2) .
O16 Mo4 O6 97.3(2) .
O4 Mo4 O6 97.6(2) .
O13 Mo4 O6 152.4(2) .
O16 Mo4 O26 90.8(2) .
O4 Mo4 O26 164.7(2) .
O13 Mo4 O26 83.62(19) .
O6 Mo4 O26 73.84(18) .
O16 Mo4 O21 170.1(2) .
O4 Mo4 O21 86.8(2) .
O13 Mo4 O21 80.53(19) .
O6 Mo4 O21 79.91(19) .
O26 Mo4 O21 79.36(18) .
O16 Mo4 Mo5 94.96(19) .
O4 Mo4 Mo5 129.13(18) .
O13 Mo4 Mo5 123.47(15) .
O6 Mo4 Mo5 32.39(15) .
O26 Mo4 Mo5 41.46(12) .
O21 Mo4 Mo5 77.58(12) .
O14 Mo3 O25 103.5(2) .
O14 Mo3 O9 99.5(2) .
O25 Mo3 O9 99.7(2) .
O14 Mo3 O8 96.2(2) .
O25 Mo3 O8 97.9(2) .
O9 Mo3 O8 152.9(2) .
O14 Mo3 O22 92.4(2) .
O25 Mo3 O22 163.1(2) .
O9 Mo3 O22 82.77(19) .
O8 Mo3 O22 74.56(19) .
O14 Mo3 O15 170.2(2) .
O25 Mo3 O15 86.2(2) .
O9 Mo3 O15 79.76(19) .
O8 Mo3 O15 81.04(19) .
O22 Mo3 O15 77.79(17) .
O14 Mo3 Mo1 96.08(18) .
O25 Mo3 Mo1 128.89(17) .
O9 Mo3 Mo1 123.05(16) .
O8 Mo3 Mo1 32.58(14) .
O22 Mo3 Mo1 41.98(12) .
O15 Mo3 Mo1 76.48(12) .
O11 Mo2 O5 103.8(3) .
O11 Mo2 O13 100.1(2) .
O5 Mo2 O13 101.3(2) .
O11 Mo2 O10 98.1(2) .
O5 Mo2 O10 96.4(2) .
O13 Mo2 O10 150.7(2) .
O11 Mo2 O20 91.2(2) .
O5 Mo2 O20 163.2(2) .
O13 Mo2 O20 83.19(19) .
O10 Mo2 O20 73.59(18) .
O11 Mo2 O7 169.4(2) .
O5 Mo2 O7 86.8(2) .
O13 Mo2 O7 77.0(2) .
O10 Mo2 O7 80.97(19) .
O20 Mo2 O7 78.39(17) .
O11 Mo2 Mo6 97.3(2) .
O5 Mo2 Mo6 127.03(18) .
O13 Mo2 Mo6 122.12(15) .
O10 Mo2 Mo6 32.04(14) .
O20 Mo2 Mo6 41.58(12) .
O7 Mo2 Mo6 76.23(13) .
O12 Mo1 O18 103.5(3) .
O12 Mo1 O17 99.0(2) .
O18 Mo1 O17 100.3(2) .
O12 Mo1 O8 98.2(2) .
O18 Mo1 O8 96.2(2) .
O17 Mo1 O8 152.6(2) .
O12 Mo1 O22 92.2(2) .
O18 Mo1 O22 162.8(2) .
O17 Mo1 O22 83.68(19) .
O8 Mo1 O22 74.45(19) .
O12 Mo1 O23 171.3(2) .
O18 Mo1 O23 85.1(2) .
O17 Mo1 O23 78.4(2) .
O8 Mo1 O23 81.5(2) .
O22 Mo1 O23 79.30(17) .
O12 Mo1 Mo3 97.33(18) .
O18 Mo1 Mo3 127.40(19) .
O17 Mo1 Mo3 123.40(14) .
O8 Mo1 Mo3 32.63(14) .
O22 Mo1 Mo3 41.82(13) .
O23 Mo1 Mo3 77.62(13) .
O26 As1 O20 96.0(2) .
O26 As1 O22 96.3(2) .
O20 As1 O22 96.3(2) .
O1W Zn1 O4W 167.7(3) .
O1W Zn1 O2W 93.5(2) .
O4W Zn1 O2W 96.1(2) .
O1W Zn1 O3W 95.2(2) .
O4W Zn1 O3W 92.5(2) .
O2W Zn1 O3W 89.8(2) .
O1W Zn1 O19 83.2(2) .
O4W Zn1 O19 88.1(2) .
O2W Zn1 O19 172.6(2) .
O3W Zn1 O19 83.8(2) .
O1W Zn1 O25 89.8(2) 1_655
O4W Zn1 O25 83.0(2) 1_655
O2W Zn1 O25 86.8(2) 1_655
O3W Zn1 O25 174.1(2) 1_655
O19 Zn1 O25 99.8(2) 1_655
C17 O28 Mo5 130.1(4) .
As1 O26 Mo5 127.3(2) .
As1 O26 Mo4 124.6(2) .
Mo5 O26 Mo4 95.58(18) .
Mo3 O25 Zn1 150.2(3) 1_455
C14 O23 Mo1 130.6(5) .
As1 O22 Mo3 124.8(2) .
As1 O22 Mo1 127.4(3) .
Mo3 O22 Mo1 96.19(18) .
C17 O21 Mo4 130.4(4) .
As1 O20 Mo6 125.5(2) .
As1 O20 Mo2 126.8(3) .
Mo6 O20 Mo2 96.42(18) .
Mo5 O19 Zn1 146.3(3) .
Mo5 O17 Mo1 142.8(3) .
C14 O15 Mo3 130.3(4) .
Mo4 O13 Mo2 139.3(3) .
Mo6 O10 Mo2 115.8(2) .
Mo3 O9 Mo6 139.2(3) .
Mo1 O8 Mo3 114.8(2) .
C16 O7 Mo2 132.1(5) .
Mo5 O6 Mo4 115.1(2) .
C16 O1 Mo6 127.6(5) .
OW11 OW10 OW3 167(5) .
OW2 OW3 OW10 159(3) .
O21 C17 O28 124.7(6) .
O21 C17 C15 118.7(6) .
O28 C17 C15 116.6(6) .
O7 C16 O1 124.2(7) .
O7 C16 C10 117.3(7) .
O1 C16 C10 118.5(7) .
C6 C15 C9 118.7(7) .
C6 C15 C17 120.6(7) .
C9 C15 C17 120.7(7) .
O23 C14 O15 124.7(7) .
O23 C14 C12 118.2(6) .
O15 C14 C12 117.1(6) .
C7 C13 C12 120.8(7) .
C7 C13 H13A 119.6 .
C12 C13 H13A 119.6 .
C5 C12 C13 118.5(7) .
C5 C12 C14 122.3(7) .
C13 C12 C14 119.2(6) .
C4 C11 O3 118.5(7) .
C4 C11 C8 120.3(7) .
O3 C11 C8 121.1(7) .
C2 C10 C16 114.9(7) .
C2 C10 H10A 108.5 .
C16 C10 H10A 108.5 .
C2 C10 H10B 108.5 .
C16 C10 H10B 108.5 .
H10A C10 H10B 107.5 .
C15 C9 C4 120.6(7) .
C15 C9 H9A 119.7 .
C4 C9 H9A 119.7 .
C6 C8 C11 119.0(8) .
C6 C8 H8A 120.5 .
C11 C8 H8A 120.5 .
C3 C7 C13 119.8(7) .
C3 C7 H7A 120.1 .
C13 C7 H7A 120.1 .
C8 C6 C15 121.6(8) .
C8 C6 H6A 119.2 .
C15 C6 H6A 119.2 .
C1 C5 C12 121.2(7) .
C1 C5 H5A 119.4 .
C12 C5 H5A 119.4 .
C11 C4 C9 119.8(7) .
C11 C4 H4A 120.1 .
C9 C4 H4A 120.1 .
O2 C3 C7 121.4(7) .
O2 C3 C1 119.1(7) .
C7 C3 C1 119.5(7) .
N1 C2 C10 111.5(8) .
N1 C2 H2A 109.3 .
C10 C2 H2A 109.3 .
N1 C2 H2B 109.3 .
C10 C2 H2B 109.3 .
H2A C2 H2B 108.0 .
C5 C1 C3 120.2(7) .
C5 C1 H1A 119.9 .
C3 C1 H1A 119.9 .
C2 N1 H1B 109.5 .
C2 N1 H1C 109.5 .
H1B N1 H1C 109.5 .
C2 N1 H1D 109.5 .
H1B N1 H1D 109.5 .
H1C N1 H1D 109.5 .

loop_
_geom_bond_atom_site_label_1
_geom_bond_atom_site_label_2
_geom_bond_distance
_geom_bond_site_symmetry_2
Mo6 O29 1.703(5) .
Mo6 O27 1.719(6) .
Mo6 O9 1.910(5) .
Mo6 O10 1.940(5) .
Mo6 O20 2.198(5) .
Mo6 O1 2.351(5) .
Mo6 Mo2 3.2913(9) .
Mo5 O24 1.698(5) .
Mo5 O19 1.743(5) .
Mo5 O17 1.894(5) .
Mo5 O6 1.938(5) .
Mo5 O26 2.180(5) .
Mo5 O28 2.325(5) .
Mo5 Mo4 3.2770(8) .
Mo4 O16 1.704(5) .
Mo4 O4 1.708(5) .
Mo4 O13 1.898(5) .
Mo4 O6 1.945(5) .
Mo4 O26 2.244(5) .
Mo4 O21 2.307(5) .
Mo3 O14 1.706(5) .
Mo3 O25 1.746(5) .
Mo3 O9 1.880(5) .
Mo3 O8 1.940(5) .
Mo3 O22 2.191(5) .
Mo3 O15 2.299(5) .
Mo3 Mo1 3.2669(9) .
Mo2 O11 1.700(5) .
Mo2 O5 1.728(5) .
Mo2 O13 1.906(5) .
Mo2 O10 1.945(5) .
Mo2 O20 2.216(5) .
Mo2 O7 2.284(5) .
Mo1 O12 1.707(5) .
Mo1 O18 1.723(5) .
Mo1 O17 1.906(5) .
Mo1 O8 1.938(5) .
Mo1 O22 2.198(5) .
Mo1 O23 2.275(5) .
As1 O26 1.775(5) .
As1 O20 1.790(5) .
As1 O22 1.795(5) .
Zn1 O1W 2.058(6) .
Zn1 O4W 2.082(5) .
Zn1 O2W 2.082(6) .
Zn1 O3W 2.108(6) .
Zn1 O19 2.137(5) .
Zn1 O25 2.140(5) 1_655
O28 C17 1.281(9) .
O25 Zn1 2.140(5) 1_455
O23 C14 1.248(8) .
O21 C17 1.255(9) .
O15 C14 1.283(9) .
O7 C16 1.247(9) .
O3 C11 1.375(9) .
O2 C3 1.365(9) .
O1 C16 1.266(9) .
OW11 OW10 0.69(4) .
OW10 OW3 1.75(4) .
OW3 OW2 0.593(15) .
C17 C15 1.503(10) .
C16 C10 1.512(10) .
C15 C6 1.374(11) .
C15 C9 1.381(11) .
C14 C12 1.494(10) .
C13 C7 1.386(11) .
C13 C12 1.395(10) .
C13 H13A 0.9300 .
C12 C5 1.386(10) .
C11 C4 1.363(11) .
C11 C8 1.391(12) .
C10 C2 1.475(12) .
C10 H10A 0.9700 .
C10 H10B 0.9700 .
C9 C4 1.387(11) .
C9 H9A 0.9300 .
C8 C6 1.372(11) .
C8 H8A 0.9300 .
C7 C3 1.383(11) .
C7 H7A 0.9300 .
C6 H6A 0.9300 .
C5 C1 1.367(11) .
C5 H5A 0.9300 .
C4 H4A 0.9300 .
C3 C1 1.396(11) .
C2 N1 1.472(13) .
C2 H2A 0.9700 .
C2 H2B 0.9700 .
C1 H1A 0.9300 .
N1 H1B 0.8900 .
N1 H1C 0.8900 .
N1 H1D 0.8900 .

loop_
_geom_torsion_atom_site_label_1
_geom_torsion_atom_site_label_2
_geom_torsion_atom_site_label_3
_geom_torsion_atom_site_label_4
_geom_torsion
_geom_torsion_site_symmetry_1
_geom_torsion_site_symmetry_4
O24 Mo5 Mo4 O16 -0.7(3) . .
O19 Mo5 Mo4 O16 -112.3(3) . .
O17 Mo5 Mo4 O16 105.9(3) . .
O6 Mo5 Mo4 O16 -95.8(3) . .
O26 Mo5 Mo4 O16 85.5(3) . .
O28 Mo5 Mo4 O16 172.6(2) . .
O24 Mo5 Mo4 O4 110.5(3) . .
O19 Mo5 Mo4 O4 -1.1(3) . .
O17 Mo5 Mo4 O4 -142.8(3) . .
O6 Mo5 Mo4 O4 15.4(4) . .
O26 Mo5 Mo4 O4 -163.2(3) . .
O28 Mo5 Mo4 O4 -76.1(3) . .
O24 Mo5 Mo4 O13 -104.5(3) . .
O19 Mo5 Mo4 O13 143.9(3) . .
O17 Mo5 Mo4 O13 2.1(3) . .
O6 Mo5 Mo4 O13 160.4(3) . .
O26 Mo5 Mo4 O13 -18.3(3) . .
O28 Mo5 Mo4 O13 68.8(2) . .
O24 Mo5 Mo4 O6 95.1(3) . .
O19 Mo5 Mo4 O6 -16.5(3) . .
O17 Mo5 Mo4 O6 -158.3(3) . .
O26 Mo5 Mo4 O6 -178.6(3) . .
O28 Mo5 Mo4 O6 -91.5(3) . .
O24 Mo5 Mo4 O26 -86.2(3) . .
O19 Mo5 Mo4 O26 162.2(3) . .
O17 Mo5 Mo4 O26 20.4(3) . .
O6 Mo5 Mo4 O26 178.6(3) . .
O28 Mo5 Mo4 O26 87.1(2) . .
O24 Mo5 Mo4 O21 -174.2(2) . .
O19 Mo5 Mo4 O21 74.2(2) . .
O17 Mo5 Mo4 O21 -67.5(2) . .
O6 Mo5 Mo4 O21 90.7(3) . .
O26 Mo5 Mo4 O21 -87.9(2) . .
O28 Mo5 Mo4 O21 -0.83(19) . .
O29 Mo6 Mo2 O11 1.8(3) . .
O27 Mo6 Mo2 O11 117.4(3) . .
O9 Mo6 Mo2 O11 -105.0(2) . .
O10 Mo6 Mo2 O11 93.6(3) . .
O20 Mo6 Mo2 O11 -83.5(3) . .
O1 Mo6 Mo2 O11 -169.9(2) . .
O29 Mo6 Mo2 O5 -111.7(3) . .
O27 Mo6 Mo2 O5 4.0(3) . .
O9 Mo6 Mo2 O5 141.5(3) . .
O10 Mo6 Mo2 O5 -19.9(3) . .
O20 Mo6 Mo2 O5 163.0(3) . .
O1 Mo6 Mo2 O5 76.6(3) . .
O29 Mo6 Mo2 O13 108.6(3) . .
O27 Mo6 Mo2 O13 -135.8(3) . .
O9 Mo6 Mo2 O13 1.8(2) . .
O10 Mo6 Mo2 O13 -159.7(3) . .
O20 Mo6 Mo2 O13 23.3(2) . .
O1 Mo6 Mo2 O13 -63.2(2) . .
O29 Mo6 Mo2 O10 -91.8(3) . .
O27 Mo6 Mo2 O10 23.9(4) . .
O9 Mo6 Mo2 O10 161.4(3) . .
O20 Mo6 Mo2 O10 -177.1(3) . .
O1 Mo6 Mo2 O10 96.5(3) . .
O29 Mo6 Mo2 O20 85.3(3) . .
O27 Mo6 Mo2 O20 -159.0(3) . .
O9 Mo6 Mo2 O20 -21.5(2) . .
O10 Mo6 Mo2 O20 177.1(3) . .
O1 Mo6 Mo2 O20 -86.4(2) . .
O29 Mo6 Mo2 O7 173.2(2) . .
O27 Mo6 Mo2 O7 -71.1(3) . .
O9 Mo6 Mo2 O7 66.4(2) . .
O10 Mo6 Mo2 O7 -95.0(3) . .
O20 Mo6 Mo2 O7 87.9(2) . .
O1 Mo6 Mo2 O7 1.50(18) . .
O14 Mo3 Mo1 O12 -1.8(3) . .
O25 Mo3 Mo1 O12 -114.6(3) . .
O9 Mo3 Mo1 O12 103.8(3) . .
O8 Mo3 Mo1 O12 -93.7(3) . .
O22 Mo3 Mo1 O12 85.1(3) . .
O15 Mo3 Mo1 O12 171.8(2) . .
O14 Mo3 Mo1 O18 111.5(3) . .
O25 Mo3 Mo1 O18 -1.3(3) . .
O9 Mo3 Mo1 O18 -142.9(3) . .
O8 Mo3 Mo1 O18 19.6(4) . .
O22 Mo3 Mo1 O18 -161.6(3) . .
O15 Mo3 Mo1 O18 -74.9(3) . .
O14 Mo3 Mo1 O17 -107.7(2) . .
O25 Mo3 Mo1 O17 139.5(3) . .
O9 Mo3 Mo1 O17 -2.1(2) . .
O8 Mo3 Mo1 O17 160.4(3) . .
O22 Mo3 Mo1 O17 -20.8(2) . .
O15 Mo3 Mo1 O17 65.9(2) . .
O14 Mo3 Mo1 O8 91.9(3) . .
O25 Mo3 Mo1 O8 -20.9(3) . .
O9 Mo3 Mo1 O8 -162.5(3) . .
O22 Mo3 Mo1 O8 178.8(3) . .
O15 Mo3 Mo1 O8 -94.5(3) . .
O14 Mo3 Mo1 O22 -86.9(3) . .
O25 Mo3 Mo1 O22 160.3(3) . .
O9 Mo3 Mo1 O22 18.7(2) . .
O8 Mo3 Mo1 O22 -178.8(3) . .
O15 Mo3 Mo1 O22 86.7(2) . .
O14 Mo3 Mo1 O23 -174.6(2) . .
O25 Mo3 Mo1 O23 72.6(3) . .
O9 Mo3 Mo1 O23 -69.0(2) . .
O8 Mo3 Mo1 O23 93.5(3) . .
O22 Mo3 Mo1 O23 -87.7(2) . .
O15 Mo3 Mo1 O23 -1.05(19) . .
O24 Mo5 O28 C17 53.6(17) . .
O19 Mo5 O28 C17 -122.4(6) . .
O17 Mo5 O28 C17 135.5(6) . .
O6 Mo5 O28 C17 -27.8(6) . .
O26 Mo5 O28 C17 49.3(6) . .
Mo4 Mo5 O28 C17 5.3(6) . .
O20 As1 O26 Mo5 161.2(3) . .
O22 As1 O26 Mo5 64.1(3) . .
O20 As1 O26 Mo4 -66.4(3) . .
O22 As1 O26 Mo4 -163.4(3) . .
O24 Mo5 O26 As1 -119.9(3) . .
O19 Mo5 O26 As1 87.5(7) . .
O17 Mo5 O26 As1 -21.0(3) . .
O6 Mo5 O26 As1 141.6(4) . .
O28 Mo5 O26 As1 59.5(3) . .
Mo4 Mo5 O26 As1 142.4(4) . .
O24 Mo5 O26 Mo4 97.7(2) . .
O19 Mo5 O26 Mo4 -54.9(7) . .
O17 Mo5 O26 Mo4 -163.4(2) . .
O6 Mo5 O26 Mo4 -0.76(18) . .
O28 Mo5 O26 Mo4 -82.92(18) . .
O16 Mo4 O26 As1 119.5(3) . .
O4 Mo4 O26 As1 -85.7(9) . .
O13 Mo4 O26 As1 20.9(3) . .
O6 Mo4 O26 As1 -143.1(3) . .
O21 Mo4 O26 As1 -60.7(3) . .
Mo5 Mo4 O26 As1 -143.9(4) . .
O16 Mo4 O26 Mo5 -96.6(2) . .
O4 Mo4 O26 Mo5 58.2(9) . .
O13 Mo4 O26 Mo5 164.7(2) . .
O6 Mo4 O26 Mo5 0.76(18) . .
O21 Mo4 O26 Mo5 83.23(19) . .
O14 Mo3 O25 Zn1 141.0(6) . 1_455
O9 Mo3 O25 Zn1 38.6(6) . 1_455
O8 Mo3 O25 Zn1 -120.7(6) . 1_455
O22 Mo3 O25 Zn1 -58.6(10) . 1_455
O15 Mo3 O25 Zn1 -40.3(6) . 1_455
Mo1 Mo3 O25 Zn1 -109.5(5) . 1_455
O12 Mo1 O23 C14 -50.6(18) . .
O18 Mo1 O23 C14 134.6(7) . .
O17 Mo1 O23 C14 -123.8(7) . .
O8 Mo1 O23 C14 37.6(6) . .
O22 Mo1 O23 C14 -38.1(6) . .
Mo3 Mo1 O23 C14 4.6(6) . .
O26 As1 O22 Mo3 163.1(3) . .
O20 As1 O22 Mo3 66.3(3) . .
O26 As1 O22 Mo1 -62.8(3) . .
O20 As1 O22 Mo1 -159.6(3) . .
O14 Mo3 O22 As1 -118.6(3) . .
O25 Mo3 O22 As1 80.4(8) . .
O9 Mo3 O22 As1 -19.3(3) . .
O8 Mo3 O22 As1 145.7(3) . .
O15 Mo3 O22 As1 61.7(3) . .
Mo1 Mo3 O22 As1 145.0(4) . .
O14 Mo3 O22 Mo1 96.4(2) . .
O25 Mo3 O22 Mo1 -64.6(7) . .
O9 Mo3 O22 Mo1 -164.3(2) . .
O8 Mo3 O22 Mo1 0.66(18) . .
O15 Mo3 O22 Mo1 -83.28(18) . .
O12 Mo1 O22 As1 117.8(3) . .
O18 Mo1 O22 As1 -85.6(8) . .
O17 Mo1 O22 As1 19.0(3) . .
O8 Mo1 O22 As1 -144.3(3) . .
O23 Mo1 O22 As1 -60.3(3) . .
Mo3 Mo1 O22 As1 -143.7(4) . .
O12 Mo1 O22 Mo3 -98.5(2) . .
O18 Mo1 O22 Mo3 58.0(8) . .
O17 Mo1 O22 Mo3 162.6(2) . .
O8 Mo1 O22 Mo3 -0.67(18) . .
O23 Mo1 O22 Mo3 83.34(19) . .
O16 Mo4 O21 C17 -44.4(16) . .
O4 Mo4 O21 C17 128.3(7) . .
O13 Mo4 O21 C17 -130.5(7) . .
O6 Mo4 O21 C17 30.0(6) . .
O26 Mo4 O21 C17 -45.2(6) . .
Mo5 Mo4 O21 C17 -2.9(6) . .
O26 As1 O20 Mo6 -161.4(3) . .
O22 As1 O20 Mo6 -64.3(3) . .
O26 As1 O20 Mo2 63.9(3) . .
O22 As1 O20 Mo2 161.0(3) . .
O29 Mo6 O20 As1 114.8(3) . .
O27 Mo6 O20 As1 -83.0(8) . .
O9 Mo6 O20 As1 16.7(3) . .
O10 Mo6 O20 As1 -146.7(3) . .
O1 Mo6 O20 As1 -61.3(3) . .
Mo2 Mo6 O20 As1 -145.1(4) . .
O29 Mo6 O20 Mo2 -100.2(2) . .
O27 Mo6 O20 Mo2 62.1(8) . .
O9 Mo6 O20 Mo2 161.8(2) . .
O10 Mo6 O20 Mo2 -1.61(17) . .
O1 Mo6 O20 Mo2 83.81(18) . .
O11 Mo2 O20 As1 -115.9(3) . .
O5 Mo2 O20 As1 90.7(8) . .
O13 Mo2 O20 As1 -15.9(3) . .
O10 Mo2 O20 As1 146.0(3) . .
O7 Mo2 O20 As1 62.1(3) . .
Mo6 Mo2 O20 As1 144.4(4) . .
O11 Mo2 O20 Mo6 99.7(2) . .
O5 Mo2 O20 Mo6 -53.7(8) . .
O13 Mo2 O20 Mo6 -160.3(2) . .
O10 Mo2 O20 Mo6 1.61(17) . .
O7 Mo2 O20 Mo6 -82.27(19) . .
O24 Mo5 O19 Zn1 -154.4(5) . .
O17 Mo5 O19 Zn1 103.5(5) . .
O6 Mo5 O19 Zn1 -54.3(5) . .
O26 Mo5 O19 Zn1 -2.4(11) . .
O28 Mo5 O19 Zn1 25.0(5) . .
Mo4 Mo5 O19 Zn1 -45.5(6) . .
O1W Zn1 O19 Mo5 35.6(5) . .
O4W Zn1 O19 Mo5 -153.2(5) . .
O2W Zn1 O19 Mo5 -29(2) . .
O3W Zn1 O19 Mo5 -60.5(5) . .
O25 Zn1 O19 Mo5 124.2(5) 1_655 .
O24 Mo5 O17 Mo1 23.6(5) . .
O19 Mo5 O17 Mo1 128.8(4) . .
O6 Mo5 O17 Mo1 -108.6(5) . .
O26 Mo5 O17 Mo1 -68.4(4) . .
O28 Mo5 O17 Mo1 -147.6(5) . .
Mo4 Mo5 O17 Mo1 -82.2(4) . .
O12 Mo1 O17 Mo5 -22.4(5) . .
O18 Mo1 O17 Mo5 -128.1(4) . .
O8 Mo1 O17 Mo5 105.8(5) . .
O22 Mo1 O17 Mo5 68.8(4) . .
O23 Mo1 O17 Mo5 149.2(5) . .
Mo3 Mo1 O17 Mo5 82.6(4) . .
O14 Mo3 O15 C14 39.6(16) . .
O25 Mo3 O15 C14 -133.0(6) . .
O9 Mo3 O15 C14 126.4(6) . .
O8 Mo3 O15 C14 -34.3(6) . .
O22 Mo3 O15 C14 41.7(6) . .
Mo1 Mo3 O15 C14 -1.4(6) . .
O16 Mo4 O13 Mo2 -17.4(5) . .
O4 Mo4 O13 Mo2 -122.5(4) . .
O6 Mo4 O13 Mo2 107.4(5) . .
O26 Mo4 O13 Mo2 72.4(4) . .
O21 Mo4 O13 Mo2 152.7(4) . .
Mo5 Mo4 O13 Mo2 84.5(4) . .
O11 Mo2 O13 Mo4 15.4(5) . .
O5 Mo2 O13 Mo4 121.9(4) . .
O10 Mo2 O13 Mo4 -112.0(5) . .
O20 Mo2 O13 Mo4 -74.6(4) . .
O7 Mo2 O13 Mo4 -154.2(4) . .
Mo6 Mo2 O13 Mo4 -89.9(4) . .
O29 Mo6 O10 Mo2 93.9(3) . .
O27 Mo6 O10 Mo2 -161.0(3) . .
O9 Mo6 O10 Mo2 -34.3(6) . .
O20 Mo6 O10 Mo2 2.0(2) . .
O1 Mo6 O10 Mo2 -77.6(3) . .
O11 Mo2 O10 Mo6 -90.9(3) . .
O5 Mo2 O10 Mo6 164.1(3) . .
O13 Mo2 O10 Mo6 37.0(5) . .
O20 Mo2 O10 Mo6 -2.0(2) . .
O7 Mo2 O10 Mo6 78.5(3) . .
O14 Mo3 O9 Mo6 15.4(5) . .
O25 Mo3 O9 Mo6 121.1(4) . .
O8 Mo3 O9 Mo6 -109.1(5) . .
O22 Mo3 O9 Mo6 -75.8(4) . .
O15 Mo3 O9 Mo6 -154.7(5) . .
Mo1 Mo3 O9 Mo6 -88.3(4) . .
O29 Mo6 O9 Mo3 -16.1(5) . .
O27 Mo6 O9 Mo3 -121.7(5) . .
O10 Mo6 O9 Mo3 112.2(5) . .
O20 Mo6 O9 Mo3 77.2(4) . .
O1 Mo6 O9 Mo3 156.6(5) . .
Mo2 Mo6 O9 Mo3 91.5(4) . .
O12 Mo1 O8 Mo3 90.9(3) . .
O18 Mo1 O8 Mo3 -164.4(3) . .
O17 Mo1 O8 Mo3 -37.5(6) . .
O22 Mo1 O8 Mo3 0.8(2) . .
O23 Mo1 O8 Mo3 -80.4(3) . .
O14 Mo3 O8 Mo1 -91.7(3) . .
O25 Mo3 O8 Mo1 163.7(3) . .
O9 Mo3 O8 Mo1 33.5(6) . .
O22 Mo3 O8 Mo1 -0.8(2) . .
O15 Mo3 O8 Mo1 78.9(3) . .
O11 Mo2 O7 C16 40.5(16) . .
O5 Mo2 O7 C16 -142.1(6) . .
O13 Mo2 O7 C16 115.5(6) . .
O10 Mo2 O7 C16 -45.1(6) . .
O20 Mo2 O7 C16 29.9(6) . .
Mo6 Mo2 O7 C16 -12.7(6) . .
O24 Mo5 O6 Mo4 -89.6(3) . .
O19 Mo5 O6 Mo4 166.6(3) . .
O17 Mo5 O6 Mo4 42.5(6) . .
O26 Mo5 O6 Mo4 1.0(2) . .
O28 Mo5 O6 Mo4 81.5(3) . .
O16 Mo4 O6 Mo5 87.7(3) . .
O4 Mo4 O6 Mo5 -168.0(3) . .
O13 Mo4 O6 Mo5 -37.3(6) . .
O26 Mo4 O6 Mo5 -0.9(2) . .
O21 Mo4 O6 Mo5 -82.7(3) . .
O29 Mo6 O1 C16 -63.1(18) . .
O27 Mo6 O1 C16 137.5(6) . .
O9 Mo6 O1 C16 -120.6(6) . .
O10 Mo6 O1 C16 39.7(6) . .
O20 Mo6 O1 C16 -35.6(6) . .
Mo2 Mo6 O1 C16 7.4(5) . .
OW11 OW10 OW3 OW2 18(29) . .
Mo4 O21 C17 O28 7.9(11) . .
Mo4 O21 C17 C15 -173.7(5) . .
Mo5 O28 C17 O21 -9.4(11) . .
Mo5 O28 C17 C15 172.1(5) . .
Mo2 O7 C16 O1 23.2(10) . .
Mo2 O7 C16 C10 -157.5(5) . .
Mo6 O1 C16 O7 -19.2(10) . .
Mo6 O1 C16 C10 161.4(5) . .
O21 C17 C15 C6 -153.4(7) . .
O28 C17 C15 C6 25.2(11) . .
O21 C17 C15 C9 26.8(11) . .
O28 C17 C15 C9 -154.6(7) . .
Mo1 O23 C14 O15 -7.3(11) . .
Mo1 O23 C14 C12 171.7(5) . .
Mo3 O15 C14 O23 5.3(11) . .
Mo3 O15 C14 C12 -173.7(5) . .
C7 C13 C12 C5 -1.0(13) . .
C7 C13 C12 C14 -179.1(8) . .
O23 C14 C12 C5 -158.9(8) . .
O15 C14 C12 C5 20.2(11) . .
O23 C14 C12 C13 19.1(11) . .
O15 C14 C12 C13 -161.8(7) . .
O7 C16 C10 C2 34.2(10) . .
O1 C16 C10 C2 -146.4(7) . .
C6 C15 C9 C4 0.6(12) . .
C17 C15 C9 C4 -179.6(7) . .
C4 C11 C8 C6 -1.1(14) . .
O3 C11 C8 C6 179.0(8) . .
C12 C13 C7 C3 1.6(13) . .
C11 C8 C6 C15 1.4(14) . .
C9 C15 C6 C8 -1.2(13) . .
C17 C15 C6 C8 179.0(8) . .
C13 C12 C5 C1 0.2(13) . .
C14 C12 C5 C1 178.2(8) . .
O3 C11 C4 C9 -179.5(8) . .
C8 C11 C4 C9 0.6(14) . .
C15 C9 C4 C11 -0.3(13) . .
C13 C7 C3 O2 179.5(8) . .
C13 C7 C3 C1 -1.4(13) . .
C16 C10 C2 N1 -58.8(10) . .
C12 C5 C1 C3 0.0(14) . .
O2 C3 C1 C5 179.7(8) . .
C7 C3 C1 C5 0.6(14) . .
